data_1573580
loop_
_publ_author_name
'Pham, Phuong-Truc T.'
'Bader, Mamoun M.'

_publ_section_title
;
 4-Chlorocurcumin
;
_journal_coeditor_code HB4501
_journal_issue 1
_journal_name_full IUCrData
_journal_paper_doi 10.1107/S2414314624012434
_journal_volume 10
_journal_year 2025
_chemical_formula_iupac 'C21 H19 Cl O6'
_chemical_formula_moiety 'C21 H19 Cl O6'
_chemical_formula_sum 'C21 H19 Cl O6'
_chemical_formula_weight 402.81
_chemical_name_common
;
4-Chlorocurcumin
;
_chemical_name_systematic
;
4-Chloro-5-hydroxy-1,7-bis(4-hydroxy-3-methoxyphenyl)hepta-1,4,6-trien-3-one
;
_space_group_crystal_system monoclinic
_space_group_IT_number 14
_space_group_name_Hall '-P 2ybc'
_space_group_name_H-M_alt 'P 1 21/c 1'
_atom_sites_solution_hydrogens geom
_atom_sites_solution_primary dual
_audit_creation_method
;
Olex2 1.5-ac5-024
(compiled 2022.04.12 svn.rca3783a0 for Rigaku Oxford Diffraction, GUI svn.r6498)
;
_cell_angle_alpha 90
_cell_angle_beta 100.0131(17)
_cell_angle_gamma 90
_cell_formula_units_Z 4
_cell_length_a 16.7520(3)
_cell_length_b 7.27831(16)
_cell_length_c 15.9369(3)
_cell_measurement_reflns_used 8805
_cell_measurement_temperature 298
_cell_measurement_theta_max 73.7100
_cell_measurement_theta_min 2.8760
_cell_volume 1913.53(7)
_computing_cell_refinement
;
CrysAlisPro 1.171.42.63a (Rigaku OD, 2022)
;
_computing_data_collection
;
CrysAlisPro 1.171.42.63a (Rigaku OD, 2022)
;
_computing_data_reduction
;
CrysAlisPro 1.171.42.63a (Rigaku OD, 2022)
;
_computing_molecular_graphics
;
Olex2 1.5-ac5-024 (Dolomanov <i>et al.</i>,  2009)
;
_computing_publication_material
;
Olex2 1.5-ac5-024 (Dolomanov <i>et al.</i>,  2009)
;
_computing_structure_refinement
;
<i>SHELXL2018/3</i> (Sheldrick, 2015b)
;
_computing_structure_solution
;
<i>SHELXT</i> (Sheldrick, 2015a)
;
_diffrn_ambient_temperature 298
_diffrn_detector 'Hybrid Pixel Array Detector'
_diffrn_detector_area_resol_mean 10.0000
_diffrn_measured_fraction_theta_full 0.997
_diffrn_measured_fraction_theta_max 0.959
_diffrn_measurement_device 'Rigaku Oxford Diffraction RO, Synergy Custom system, HyPix-Arc 150'
_diffrn_measurement_device_type 'four-circle diffractometer'
_diffrn_measurement_method '\w scans'
_diffrn_radiation_monochromator mirror
_diffrn_radiation_probe x-ray
_diffrn_radiation_type 'Cu K\a'
_diffrn_radiation_wavelength 1.54184
_diffrn_reflns_av_R_equivalents 0.0202
_diffrn_reflns_av_unetI/netI 0.0180
_diffrn_reflns_limit_h_max 18
_diffrn_reflns_limit_h_min -20
_diffrn_reflns_limit_k_max 8
_diffrn_reflns_limit_k_min -8
_diffrn_reflns_limit_l_max 19
_diffrn_reflns_limit_l_min -18
_diffrn_reflns_number 13358
_diffrn_reflns_theta_full 67.684
_diffrn_reflns_theta_max 73.828
_diffrn_reflns_theta_min 2.678
_diffrn_source 'Rotating-anode X-ray tube'
_exptl_absorpt_coefficient_mu 2.083
_exptl_absorpt_correction_T_max 1.00000
_exptl_absorpt_correction_T_min 0.76518
_exptl_absorpt_correction_type multi-scan
_exptl_absorpt_process_details
;
(CrysAlisPro; Rigaku OD, 2022)
;
_exptl_crystal_colour 'clear orange'
_exptl_crystal_density_diffrn 1.398
_exptl_crystal_description block
_exptl_crystal_F_000 840
_exptl_crystal_size_max 0.2
_exptl_crystal_size_mid 0.17
_exptl_crystal_size_min 0.13
_refine_diff_density_max 0.272
_refine_diff_density_min -0.324
_refine_ls_extinction_coef 0.0016(3)
_refine_ls_extinction_expression Fc^*^=kFc[1+0.001xFc^2^\l^3^/sin(2\q)]^-1/4^
_refine_ls_extinction_method
;
<i>SHELXL2018/3</i> (Sheldrick, 2015b)
;
_refine_ls_goodness_of_fit_ref 1.068
_refine_ls_hydrogen_treatment constr
_refine_ls_matrix_type full
_refine_ls_number_parameters 259
_refine_ls_number_reflns 3710
_refine_ls_number_restraints 0
_refine_ls_restrained_S_all 1.068
_refine_ls_R_factor_all 0.0403
_refine_ls_R_factor_gt 0.0362
_refine_ls_shift/su_max 0.000
_refine_ls_shift/su_mean 0.000
_refine_ls_structure_factor_coef Fsqd
_refine_ls_weighting_details 'w=1/[\s^2^(Fo^2^)+(0.0595P)^2^+0.3344P] where P=(Fo^2^+2Fc^2^)/3'
_refine_ls_weighting_scheme calc
_refine_ls_wR_factor_gt 0.1036
_refine_ls_wR_factor_ref 0.1075
_reflns_number_gt 3247
_reflns_number_total 3710
_reflns_threshold_expression 'I > 2\s(I)'
_cod_data_source_file hb4501.cif
_cod_data_source_block I
_cod_database_code 1573580
_shelx_space_group_comment
;
The symmetry employed for this shelxl refinement is uniquely defined
by the following loop, which should always be used as a source of
symmetry information in preference to the above space-group names.
They are only intended as comments.
;
_shelx_estimated_absorpt_t_min 0.681
_shelx_estimated_absorpt_t_max 0.773

loop_
_space_group_symop_operation_xyz
'x, y, z'
'-x, y+1/2, -z+1/2'
'-x, -y, -z'
'x, -y-1/2, z-1/2'

loop_
_atom_site_type_symbol
_atom_site_label
_atom_site_fract_x
_atom_site_fract_y
_atom_site_fract_z
_atom_site_U_iso_or_equiv
_atom_site_adp_type
_atom_site_calc_flag
_atom_site_occupancy
_atom_site_disorder_assembly
_atom_site_disorder_group
Cl Cl1 0.43756(2) 0.67682(7) 0.37034(2) 0.06172(16) Uani d 1 . .
O O1 0.50652(7) 0.79498(18) 0.61198(7) 0.0570(3) Uani d 1 . .
H H1 0.550936 0.829843 0.603374 0.086 Uiso calc 1 . .
O O2 0.61937(6) 0.85947(18) 0.53705(7) 0.0565(3) Uani d 1 . .
O O3 0.04255(6) 0.4600(2) 0.66977(7) 0.0641(4) Uani d 1 . .
H H3 0.041337 0.463367 0.720969 0.096 Uiso calc 1 . .
O O4 0.15138(7) 0.56430(19) 0.80133(6) 0.0581(3) Uani d 1 . .
O O5 0.87723(7) 0.9296(2) 0.13546(7) 0.0682(4) Uani d 1 . .
H H5 0.922848 0.967388 0.154746 0.102 Uiso calc 1 . .
O O6 0.94585(6) 1.00942(19) 0.29885(6) 0.0573(3) Uani d 1 . .
C C1 0.49645(8) 0.7455(2) 0.46575(9) 0.0434(3) Uani d 1 . .
C C2 0.46339(8) 0.7392(2) 0.54077(9) 0.0443(3) Uani d 1 . .
C C3 0.38188(9) 0.6737(2) 0.54378(10) 0.0477(4) Uani d 1 . .
H H3A 0.349488 0.633170 0.493829 0.057 Uiso calc 1 . .
C C4 0.35239(9) 0.6703(2) 0.61630(10) 0.0474(4) Uani d 1 . .
H H4 0.387375 0.707950 0.665095 0.057 Uiso calc 1 . .
C C5 0.27120(8) 0.6139(2) 0.62761(9) 0.0426(3) Uani d 1 . .
C C6 0.21122(9) 0.5600(2) 0.56049(9) 0.0476(4) Uani d 1 . .
H H6 0.222603 0.557438 0.505431 0.057 Uiso calc 1 . .
C C7 0.13493(9) 0.5102(2) 0.57431(9) 0.0508(4) Uani d 1 . .
H H7 0.095275 0.475143 0.528788 0.061 Uiso calc 1 . .
C C8 0.11786(8) 0.5126(2) 0.65602(9) 0.0459(3) Uani d 1 . .
C C9 0.17684(8) 0.5667(2) 0.72415(9) 0.0437(3) Uani d 1 . .
C C10 0.25293(9) 0.6168(2) 0.71009(9) 0.0451(3) Uani d 1 . .
H H10 0.292303 0.652633 0.755702 0.054 Uiso calc 1 . .
C C11 0.20933(11) 0.6084(3) 0.87479(10) 0.0649(5) Uani d 1 . .
H H11A 0.229870 0.730055 0.868938 0.097 Uiso calc 1 . .
H H11B 0.253195 0.521893 0.880651 0.097 Uiso calc 1 . .
H H11C 0.184072 0.603208 0.924386 0.097 Uiso calc 1 . .
C C12 0.57657(9) 0.8078(2) 0.46588(9) 0.0435(3) Uani d 1 . .
C C13 0.61302(9) 0.8162(2) 0.38921(10) 0.0464(4) Uani d 1 . .
H H13 0.582583 0.783486 0.336848 0.056 Uiso calc 1 . .
C C14 0.68960(9) 0.8704(2) 0.39371(10) 0.0453(3) Uani d 1 . .
H H14 0.716934 0.901139 0.447769 0.054 Uiso calc 1 . .
C C15 0.73604(8) 0.8876(2) 0.32490(9) 0.0423(3) Uani d 1 . .
C C16 0.70374(9) 0.8547(2) 0.24003(10) 0.0487(4) Uani d 1 . .
H H16 0.649540 0.821538 0.224812 0.058 Uiso calc 1 . .
C C17 0.75172(9) 0.8709(2) 0.17775(10) 0.0521(4) Uani d 1 . .
H H17 0.729421 0.848662 0.121046 0.063 Uiso calc 1 . .
C C18 0.83262(9) 0.9199(2) 0.19931(9) 0.0471(3) Uani d 1 . .
C C19 0.86553(8) 0.9572(2) 0.28391(9) 0.0434(3) Uani d 1 . .
C C20 0.81761(8) 0.9398(2) 0.34580(9) 0.0442(3) Uani d 1 . .
H H20 0.839899 0.963208 0.402395 0.053 Uiso calc 1 . .
C C21 0.98395(10) 1.0319(3) 0.38498(10) 0.0639(5) Uani d 1 . .
H H21A 1.038542 1.074016 0.386889 0.096 Uiso calc 1 . .
H H21B 0.984627 0.916388 0.414174 0.096 Uiso calc 1 . .
H H21C 0.954454 1.120490 0.412132 0.096 Uiso calc 1 . .

loop_
_atom_site_aniso_label
_atom_site_aniso_U_11
_atom_site_aniso_U_22
_atom_site_aniso_U_33
_atom_site_aniso_U_12
_atom_site_aniso_U_13
_atom_site_aniso_U_23
Cl1 0.0402(2) 0.0935(4) 0.0527(2) -0.01305(19) 0.01165(17) -0.00591(19)
O1 0.0407(6) 0.0814(8) 0.0512(6) -0.0087(6) 0.0141(5) 0.0033(5)
O2 0.0340(5) 0.0848(8) 0.0516(6) -0.0076(5) 0.0097(4) 0.0013(6)
O3 0.0334(6) 0.1104(10) 0.0526(6) -0.0065(6) 0.0187(5) -0.0016(7)
O4 0.0452(6) 0.0933(9) 0.0395(5) -0.0025(6) 0.0175(4) -0.0007(5)
O5 0.0469(6) 0.1209(11) 0.0400(6) -0.0127(7) 0.0165(5) 0.0010(6)
O6 0.0313(5) 0.1007(10) 0.0419(5) -0.0091(5) 0.0118(4) 0.0003(5)
C1 0.0314(7) 0.0511(8) 0.0493(7) 0.0004(6) 0.0113(6) 0.0058(6)
C2 0.0343(7) 0.0491(8) 0.0514(8) 0.0015(6) 0.0124(6) 0.0067(6)
C3 0.0354(7) 0.0552(9) 0.0553(8) -0.0011(6) 0.0163(6) 0.0049(7)
C4 0.0391(8) 0.0542(9) 0.0514(8) -0.0025(6) 0.0151(6) 0.0035(6)
C5 0.0371(7) 0.0481(8) 0.0456(7) 0.0016(6) 0.0151(6) 0.0043(6)
C6 0.0417(8) 0.0636(9) 0.0415(7) 0.0011(7) 0.0179(6) 0.0032(6)
C7 0.0367(7) 0.0748(11) 0.0420(7) -0.0007(7) 0.0100(6) -0.0012(7)
C8 0.0310(7) 0.0631(9) 0.0464(7) 0.0014(6) 0.0144(6) 0.0019(7)
C9 0.0378(7) 0.0563(9) 0.0399(7) 0.0045(6) 0.0145(6) 0.0032(6)
C10 0.0377(7) 0.0554(8) 0.0439(7) -0.0017(6) 0.0116(6) 0.0001(6)
C11 0.0625(11) 0.0925(14) 0.0404(8) 0.0013(10) 0.0106(7) -0.0003(8)
C12 0.0323(7) 0.0490(8) 0.0505(8) 0.0029(6) 0.0109(6) 0.0071(6)
C13 0.0354(7) 0.0542(9) 0.0521(8) 0.0003(6) 0.0147(6) 0.0036(6)
C14 0.0354(7) 0.0538(9) 0.0493(8) 0.0007(6) 0.0145(6) 0.0014(6)
C15 0.0334(7) 0.0470(8) 0.0488(8) 0.0012(6) 0.0131(6) 0.0034(6)
C16 0.0337(7) 0.0605(9) 0.0519(8) -0.0048(6) 0.0076(6) 0.0048(7)
C17 0.0434(8) 0.0711(10) 0.0407(7) -0.0062(7) 0.0041(6) 0.0037(7)
C18 0.0405(7) 0.0633(9) 0.0397(7) 0.0007(7) 0.0136(6) 0.0057(6)
C19 0.0300(7) 0.0587(9) 0.0427(7) 0.0003(6) 0.0099(5) 0.0043(6)
C20 0.0340(7) 0.0596(9) 0.0403(7) -0.0007(6) 0.0098(5) 0.0003(6)
C21 0.0372(8) 0.1081(15) 0.0465(8) -0.0085(9) 0.0072(6) -0.0080(9)

loop_
_atom_type_symbol
_atom_type_description
_atom_type_scat_dispersion_real
_atom_type_scat_dispersion_imag
_atom_type_scat_source
C C 0.0181 0.0091 'International Tables Vol C Tables 4.2.6.8 and 6.1.1.4'
H H 0.0000 0.0000 'International Tables Vol C Tables 4.2.6.8 and 6.1.1.4'
Cl Cl 0.3639 0.7018 'International Tables Vol C Tables 4.2.6.8 and 6.1.1.4'
O O 0.0492 0.0322 'International Tables Vol C Tables 4.2.6.8 and 6.1.1.4'

loop_
_geom_angle_atom_site_label_1
_geom_angle_atom_site_label_2
_geom_angle_atom_site_label_3
_geom_angle_site_symmetry_1
_geom_angle_site_symmetry_3
_geom_angle
_geom_angle_publ_flag
C2 O1 H1 . . 109.5 ?
C8 O3 H3 . . 109.5 ?
C9 O4 C11 . . 117.50(12) ?
C18 O5 H5 . . 109.5 ?
C19 O6 C21 . . 117.40(11) ?
C2 C1 Cl1 . . 119.25(11) ?
C2 C1 C12 . . 121.57(13) ?
C12 C1 Cl1 . . 119.18(11) ?
O1 C2 C1 . . 119.47(13) ?
O1 C2 C3 . . 117.12(13) ?
C1 C2 C3 . . 123.41(14) ?
C2 C3 H3A . . 119.1 ?
C4 C3 C2 . . 121.73(15) ?
C4 C3 H3A . . 119.1 ?
C3 C4 H4 . . 116.4 ?
C3 C4 C5 . . 127.22(15) ?
C5 C4 H4 . . 116.4 ?
C6 C5 C4 . . 123.22(13) ?
C6 C5 C10 . . 118.65(13) ?
C10 C5 C4 . . 118.13(13) ?
C5 C6 H6 . . 119.5 ?
C7 C6 C5 . . 121.05(13) ?
C7 C6 H6 . . 119.5 ?
C6 C7 H7 . . 120.1 ?
C8 C7 C6 . . 119.71(14) ?
C8 C7 H7 . . 120.1 ?
O3 C8 C7 . . 119.61(13) ?
O3 C8 C9 . . 120.14(12) ?
C7 C8 C9 . . 120.26(13) ?
O4 C9 C8 . . 114.02(12) ?
O4 C9 C10 . . 126.09(13) ?
C10 C9 C8 . . 119.89(13) ?
C5 C10 H10 . . 119.8 ?
C9 C10 C5 . . 120.45(14) ?
C9 C10 H10 . . 119.8 ?
O4 C11 H11A . . 109.5 ?
O4 C11 H11B . . 109.5 ?
O4 C11 H11C . . 109.5 ?
H11A C11 H11B . . 109.5 ?
H11A C11 H11C . . 109.5 ?
H11B C11 H11C . . 109.5 ?
O2 C12 C1 . . 118.50(13) ?
O2 C12 C13 . . 118.38(13) ?
C1 C12 C13 . . 123.13(14) ?
C12 C13 H13 . . 119.8 ?
C14 C13 C12 . . 120.44(14) ?
C14 C13 H13 . . 119.8 ?
C13 C14 H14 . . 115.8 ?
C13 C14 C15 . . 128.36(15) ?
C15 C14 H14 . . 115.8 ?
C16 C15 C14 . . 123.40(13) ?
C16 C15 C20 . . 118.51(12) ?
C20 C15 C14 . . 118.09(13) ?
C15 C16 H16 . . 119.8 ?
C17 C16 C15 . . 120.45(14) ?
C17 C16 H16 . . 119.8 ?
C16 C17 H17 . . 119.7 ?
C18 C17 C16 . . 120.54(14) ?
C18 C17 H17 . . 119.7 ?
O5 C18 C17 . . 117.85(13) ?
O5 C18 C19 . . 122.41(13) ?
C17 C18 C19 . . 119.74(13) ?
O6 C19 C18 . . 115.56(12) ?
O6 C19 C20 . . 124.95(13) ?
C20 C19 C18 . . 119.49(13) ?
C15 C20 H20 . . 119.4 ?
C19 C20 C15 . . 121.25(13) ?
C19 C20 H20 . . 119.4 ?
O6 C21 H21A . . 109.5 ?
O6 C21 H21B . . 109.5 ?
O6 C21 H21C . . 109.5 ?
H21A C21 H21B . . 109.5 ?
H21A C21 H21C . . 109.5 ?
H21B C21 H21C . . 109.5 ?

loop_
_geom_bond_atom_site_label_1
_geom_bond_atom_site_label_2
_geom_bond_site_symmetry_2
_geom_bond_distance
_geom_bond_publ_flag
Cl1 C1 . 1.7359(15) ?
O1 H1 . 0.8200 ?
O1 C2 . 1.2999(18) ?
O2 C12 . 1.2881(19) ?
O3 H3 . 0.8200 ?
O3 C8 . 1.3718(17) ?
O4 C9 . 1.3703(16) ?
O4 C11 . 1.422(2) ?
O5 H5 . 0.8200 ?
O5 C18 . 1.3650(17) ?
O6 C19 . 1.3785(16) ?
O6 C21 . 1.4190(18) ?
C1 C2 . 1.4030(19) ?
C1 C12 . 1.4164(19) ?
C2 C3 . 1.4550(19) ?
C3 H3A . 0.9300 ?
C3 C4 . 1.334(2) ?
C4 H4 . 0.9300 ?
C4 C5 . 1.4614(19) ?
C5 C6 . 1.391(2) ?
C5 C10 . 1.4007(19) ?
C6 H6 . 0.9300 ?
C6 C7 . 1.383(2) ?
C7 H7 . 0.9300 ?
C7 C8 . 1.381(2) ?
C8 C9 . 1.392(2) ?
C9 C10 . 1.381(2) ?
C10 H10 . 0.9300 ?
C11 H11A . 0.9600 ?
C11 H11B . 0.9600 ?
C11 H11C . 0.9600 ?
C12 C13 . 1.459(2) ?
C13 H13 . 0.9300 ?
C13 C14 . 1.332(2) ?
C14 H14 . 0.9300 ?
C14 C15 . 1.4561(19) ?
C15 C16 . 1.387(2) ?
C15 C20 . 1.4016(19) ?
C16 H16 . 0.9300 ?
C16 C17 . 1.387(2) ?
C17 H17 . 0.9300 ?
C17 C18 . 1.386(2) ?
C18 C19 . 1.392(2) ?
C19 C20 . 1.3814(19) ?
C20 H20 . 0.9300 ?
C21 H21A . 0.9600 ?
C21 H21B . 0.9600 ?
C21 H21C . 0.9600 ?

loop_
_geom_hbond_atom_site_label_D
_geom_hbond_atom_site_label_H
_geom_hbond_atom_site_label_A
_geom_hbond_site_symmetry_A
_geom_hbond_distance_DH
_geom_hbond_distance_HA
_geom_hbond_distance_DA
_geom_hbond_angle_DHA
O1 H1 O2 1_555 0.82 1.70 2.4506(16) 151
O3 H3 O4 1_555 0.82 2.18 2.6395(15) 115
O5 H5 O6 1_555 0.82 2.28 2.7200(15) 114
O3 H3 O6 4_476 0.82 2.20 2.8398(15) 135
O5 H5 O3 4_675 0.82 2.05 2.8439(16) 164
C11 H11B O2 2_646 0.96 2.59 3.477(2) 154
C17 H17 O2 4_575 0.93 2.57 3.3206(19) 138

loop_
_geom_torsion_atom_site_label_1
_geom_torsion_atom_site_label_2
_geom_torsion_atom_site_label_3
_geom_torsion_atom_site_label_4
_geom_torsion_site_symmetry_1
_geom_torsion_site_symmetry_2
_geom_torsion_site_symmetry_3
_geom_torsion_site_symmetry_4
_geom_torsion
_geom_torsion_publ_flag
Cl1 C1 C2 O1 . . . . -178.22(12) ?
Cl1 C1 C2 C3 . . . . 1.4(2) ?
Cl1 C1 C12 O2 . . . . 179.55(11) ?
Cl1 C1 C12 C13 . . . . -0.5(2) ?
O1 C2 C3 C4 . . . . -0.2(2) ?
O2 C12 C13 C14 . . . . 2.2(2) ?
O3 C8 C9 O4 . . . . -1.1(2) ?
O3 C8 C9 C10 . . . . 179.02(15) ?
O4 C9 C10 C5 . . . . -179.74(14) ?
O5 C18 C19 O6 . . . . 1.6(2) ?
O5 C18 C19 C20 . . . . -178.20(16) ?
O6 C19 C20 C15 . . . . 179.36(15) ?
C1 C2 C3 C4 . . . . -179.78(15) ?
C1 C12 C13 C14 . . . . -177.78(15) ?
C2 C1 C12 O2 . . . . 0.0(2) ?
C2 C1 C12 C13 . . . . 179.96(14) ?
C2 C3 C4 C5 . . . . 177.85(15) ?
C3 C4 C5 C6 . . . . -2.2(3) ?
C3 C4 C5 C10 . . . . 178.62(16) ?
C4 C5 C6 C7 . . . . -179.12(15) ?
C4 C5 C10 C9 . . . . 179.31(14) ?
C5 C6 C7 C8 . . . . -0.4(3) ?
C6 C5 C10 C9 . . . . 0.1(2) ?
C6 C7 C8 O3 . . . . -178.88(15) ?
C6 C7 C8 C9 . . . . 0.6(2) ?
C7 C8 C9 O4 . . . . 179.38(15) ?
C7 C8 C9 C10 . . . . -0.5(2) ?
C8 C9 C10 C5 . . . . 0.1(2) ?
C10 C5 C6 C7 . . . . 0.0(2) ?
C11 O4 C9 C8 . . . . 176.77(15) ?
C11 O4 C9 C10 . . . . -3.4(2) ?
C12 C1 C2 O1 . . . . 1.3(2) ?
C12 C1 C2 C3 . . . . -179.07(14) ?
C12 C13 C14 C15 . . . . -179.93(14) ?
C13 C14 C15 C16 . . . . 2.7(3) ?
C13 C14 C15 C20 . . . . -177.12(16) ?
C14 C15 C16 C17 . . . . -178.99(15) ?
C14 C15 C20 C19 . . . . 179.38(15) ?
C15 C16 C17 C18 . . . . 0.1(3) ?
C16 C15 C20 C19 . . . . -0.5(2) ?
C16 C17 C18 O5 . . . . 178.57(16) ?
C16 C17 C18 C19 . . . . -1.5(3) ?
C17 C18 C19 O6 . . . . -178.37(15) ?
C17 C18 C19 C20 . . . . 1.8(2) ?
C18 C19 C20 C15 . . . . -0.9(2) ?
C20 C15 C16 C17 . . . . 0.9(2) ?
C21 O6 C19 C18 . . . . -174.18(16) ?
C21 O6 C19 C20 . . . . 5.6(2) ?
